data_4029854
loop_
_publ_author_name
'Breton, Gary W.'
'Hughes, Joshua S.'
'Pitchko, Timothy J.'
'Martin, Kenneth L.'
'Hardcastle, Kenneth'

_publ_section_title
;
 Unexpected \s Bond Rupture during the Reaction of
 N-Methyl-1,2,4-triazoline-3,5-dione with Acenaphthylene and Indene.
;
_journal_issue 17
_journal_name_full 'The Journal of organic chemistry'
_journal_page_first 8212
_journal_page_last 8220
_journal_paper_doi 10.1021/jo5014096
_journal_volume 79
_journal_year 2014
_chemical_formula_moiety 'C15 H11 N3 O2'
_chemical_formula_sum 'C15 H11 N3 O2'
_chemical_formula_weight 265.27
_chemical_name_common 'Compound 7'
_chemical_name_systematic
; 
 ? 
;
_space_group_IT_number 14
_symmetry_cell_setting monoclinic
_symmetry_space_group_name_Hall '-P 2yn'
_symmetry_space_group_name_H-M 'P 1 21/n 1'
_atom_sites_solution_hydrogens difmap
_atom_sites_solution_primary direct
_atom_sites_solution_secondary difmap
_audit_creation_method SHELXL-97
_cell_angle_alpha 90.00
_cell_angle_beta 92.973(3)
_cell_angle_gamma 90.00
_cell_formula_units_Z 4
_cell_length_a 8.9582(4)
_cell_length_b 9.2839(3)
_cell_length_c 14.5505(6)
_cell_measurement_reflns_used 3944
_cell_measurement_temperature 173(2)
_cell_measurement_theta_max 68.50
_cell_measurement_theta_min 3.04
_cell_volume 1208.49(8)
_computing_cell_refinement 'Bruker SMART'
_computing_data_collection 'Bruker SMART'
_computing_data_reduction 'Bruker SAINT'
_computing_molecular_graphics 'Bruker SHELXTL'
_computing_publication_material 'Bruker SHELXTL'
_computing_structure_refinement 'SHELXL-97 (Sheldrick, 1997)'
_computing_structure_solution 'SHELXS-97 (Sheldrick, 1990)'
_diffrn_ambient_temperature 173(2)
_diffrn_measured_fraction_theta_full 0.960
_diffrn_measured_fraction_theta_max 0.960
_diffrn_measurement_device_type 'CCD area detector'
_diffrn_measurement_method 'phi and omega scans'
_diffrn_radiation_monochromator graphite
_diffrn_radiation_source 'fine-focus sealed tube'
_diffrn_radiation_type CuK\a
_diffrn_radiation_wavelength 1.54178
_diffrn_reflns_av_R_equivalents 0.0123
_diffrn_reflns_av_sigmaI/netI 0.0144
_diffrn_reflns_limit_h_max 10
_diffrn_reflns_limit_h_min -8
_diffrn_reflns_limit_k_max 10
_diffrn_reflns_limit_k_min -11
_diffrn_reflns_limit_l_max 17
_diffrn_reflns_limit_l_min -17
_diffrn_reflns_number 7269
_diffrn_reflns_theta_full 68.82
_diffrn_reflns_theta_max 68.82
_diffrn_reflns_theta_min 5.65
_exptl_absorpt_coefficient_mu 0.822
_exptl_absorpt_correction_T_max 0.8798
_exptl_absorpt_correction_T_min 0.8595
_exptl_absorpt_correction_type multi-scan
_exptl_absorpt_process_details SADABS
_exptl_crystal_colour colourless
_exptl_crystal_density_diffrn 1.458
_exptl_crystal_density_method 'not measured'
_exptl_crystal_description block
_exptl_crystal_F_000 552
_exptl_crystal_size_max 0.19
_exptl_crystal_size_mid 0.17
_exptl_crystal_size_min 0.16
_refine_diff_density_max 0.155
_refine_diff_density_min -0.162
_refine_diff_density_rms 0.038
_refine_ls_extinction_method none
_refine_ls_goodness_of_fit_ref 1.029
_refine_ls_hydrogen_treatment refall
_refine_ls_matrix_type full
_refine_ls_number_parameters 225
_refine_ls_number_reflns 2152
_refine_ls_number_restraints 0
_refine_ls_restrained_S_all 1.029
_refine_ls_R_factor_all 0.0399
_refine_ls_R_factor_gt 0.0353
_refine_ls_shift/su_max 0.001
_refine_ls_shift/su_mean 0.000
_refine_ls_structure_factor_coef Fsqd
_refine_ls_weighting_details 'calc w=1/[\s^2^(Fo^2^)+(0.0530P)^2^+0.3700P] where P=(Fo^2^+2Fc^2^)/3'
_refine_ls_weighting_scheme calc
_refine_ls_wR_factor_gt 0.0923
_refine_ls_wR_factor_ref 0.0960
_reflns_number_gt 1925
_reflns_number_total 2152
_reflns_threshold_expression >2sigma(I)
_cod_data_source_file jo5014096_si_002.cif
_cod_data_source_block breton02s
_cod_depositor_comments
;
The following automatic conversions were performed:

'_symmetry_cell_setting' value 'Monoclinic' changed to 'monoclinic'
according to
/usr/data/users/saulius/crontab/automatic-downloads/rss-feeds/ACS/lib/dictionaries/cif_core.dic
dictionary named 'cif_core.dic' version 2.4.2 from 2011-04-26.

Automatic conversion script
Id: cif_fix_values 2281 2013-09-26 08:29:07Z andrius 

 Adding full bibliography for 4029852--4029854.cif.
;
_cod_original_sg_symbol_H-M P2(1)/n
_cod_database_code 4029854

loop_
_symmetry_equiv_pos_as_xyz
'x, y, z'
'-x+1/2, y+1/2, -z+1/2'
'-x, -y, -z'
'x-1/2, -y-1/2, z-1/2'

loop_
_atom_site_label
_atom_site_type_symbol
_atom_site_fract_x
_atom_site_fract_y
_atom_site_fract_z
_atom_site_U_iso_or_equiv
_atom_site_adp_type
_atom_site_occupancy
_atom_site_symmetry_multiplicity
_atom_site_calc_flag
C1 C 0.27197(16) 0.06096(14) 0.09352(11) 0.0327(3) Uani 1 1 d
C2 C 0.23205(15) 0.24944(14) 0.19114(9) 0.0289(3) Uani 1 1 d
C3 C 0.44286(15) 0.35976(16) 0.10127(10) 0.0317(3) Uani 1 1 d
C4 C 0.32817(14) 0.45136(14) 0.04977(9) 0.0270(3) Uani 1 1 d
C5 C 0.26148(17) 0.57965(15) 0.06953(11) 0.0337(3) Uani 1 1 d
C6 C 0.15576(17) 0.63813(15) 0.00366(12) 0.0362(3) Uani 1 1 d
C7 C 0.11945(16) 0.57160(16) -0.07847(11) 0.0346(3) Uani 1 1 d
C8 C 0.18779(14) 0.43952(15) -0.10103(10) 0.0289(3) Uani 1 1 d
C9 C 0.16545(17) 0.35878(18) -0.18329(10) 0.0381(4) Uani 1 1 d
C10 C 0.24516(19) 0.23427(19) -0.19554(11) 0.0428(4) Uani 1 1 d
C11 C 0.35116(18) 0.18082(17) -0.12889(11) 0.0388(4) Uani 1 1 d
C12 C 0.37240(15) 0.25533(14) -0.04829(10) 0.0291(3) Uani 1 1 d
C13 C 0.47224(15) 0.23001(15) 0.03652(11) 0.0329(3) Uani 1 1 d
C14 C 0.29105(14) 0.38292(14) -0.03473(9) 0.0252(3) Uani 1 1 d
C15 C 0.02655(17) 0.06524(17) 0.16696(12) 0.0372(4) Uani 1 1 d
N1 N 0.38253(13) 0.25309(13) 0.16993(9) 0.0319(3) Uani 1 1 d
N2 N 0.40822(13) 0.13204(13) 0.10866(9) 0.0341(3) Uani 1 1 d
N3 N 0.17447(12) 0.12357(12) 0.15210(8) 0.0298(3) Uani 1 1 d
O1 O 0.24533(13) -0.03761(11) 0.04108(9) 0.0462(3) Uani 1 1 d
O2 O 0.16803(12) 0.33601(12) 0.23702(7) 0.0389(3) Uani 1 1 d
H1 H 0.5752(19) 0.2029(18) 0.0254(11) 0.035(4) Uiso 1 1 d
H2 H 0.045(2) 0.612(2) -0.1234(14) 0.051(5) Uiso 1 1 d
H3 H 0.5296(19) 0.4107(19) 0.1271(11) 0.036(4) Uiso 1 1 d
H4 H -0.035(2) 0.071(2) 0.1101(16) 0.057(6) Uiso 1 1 d
H5 H 0.406(2) 0.092(2) -0.1403(13) 0.052(5) Uiso 1 1 d
H6 H 0.285(2) 0.633(2) 0.1269(13) 0.048(5) Uiso 1 1 d
H7 H 0.036(2) -0.035(2) 0.1860(14) 0.054(5) Uiso 1 1 d
H8 H 0.096(2) 0.391(2) -0.2305(13) 0.048(5) Uiso 1 1 d
H9 H 0.108(2) 0.725(2) 0.0198(14) 0.052(5) Uiso 1 1 d
H10 H 0.233(2) 0.181(2) -0.2530(14) 0.051(5) Uiso 1 1 d
H11 H -0.015(2) 0.120(2) 0.2157(15) 0.058(6) Uiso 1 1 d

loop_
_atom_site_aniso_label
_atom_site_aniso_U_11
_atom_site_aniso_U_22
_atom_site_aniso_U_33
_atom_site_aniso_U_23
_atom_site_aniso_U_13
_atom_site_aniso_U_12
C1 0.0326(7) 0.0230(6) 0.0429(8) 0.0075(6) 0.0053(6) 0.0034(5)
C2 0.0312(7) 0.0294(7) 0.0257(7) 0.0078(5) -0.0028(5) 0.0000(5)
C3 0.0260(7) 0.0362(8) 0.0323(7) 0.0073(6) -0.0047(5) -0.0068(6)
C4 0.0262(6) 0.0266(6) 0.0281(7) 0.0035(5) -0.0010(5) -0.0071(5)
C5 0.0388(8) 0.0262(7) 0.0363(8) -0.0013(6) 0.0045(6) -0.0079(6)
C6 0.0341(8) 0.0216(6) 0.0534(9) 0.0053(6) 0.0074(7) -0.0012(5)
C7 0.0260(7) 0.0310(7) 0.0464(9) 0.0143(6) -0.0016(6) -0.0027(5)
C8 0.0239(6) 0.0309(7) 0.0317(7) 0.0074(5) -0.0010(5) -0.0079(5)
C9 0.0356(8) 0.0467(9) 0.0312(8) 0.0069(7) -0.0064(6) -0.0139(7)
C10 0.0491(9) 0.0482(9) 0.0313(8) -0.0085(7) 0.0046(7) -0.0147(7)
C11 0.0420(8) 0.0344(8) 0.0412(9) -0.0054(6) 0.0133(7) -0.0036(6)
C12 0.0254(7) 0.0277(7) 0.0346(8) 0.0029(5) 0.0060(5) -0.0022(5)
C13 0.0232(7) 0.0325(7) 0.0433(8) 0.0101(6) 0.0047(6) 0.0013(5)
C14 0.0222(6) 0.0246(6) 0.0290(7) 0.0040(5) 0.0023(5) -0.0056(5)
C15 0.0301(7) 0.0339(8) 0.0481(9) 0.0079(7) 0.0062(7) -0.0037(6)
N1 0.0292(6) 0.0339(6) 0.0320(6) 0.0074(5) -0.0039(5) -0.0023(5)
N2 0.0280(6) 0.0308(6) 0.0437(7) 0.0104(5) 0.0054(5) 0.0053(5)
N3 0.0270(6) 0.0262(6) 0.0364(6) 0.0046(5) 0.0030(5) 0.0000(4)
O1 0.0533(7) 0.0268(5) 0.0598(7) -0.0060(5) 0.0172(5) -0.0036(5)
O2 0.0466(6) 0.0378(6) 0.0326(5) -0.0020(4) 0.0056(5) -0.0007(5)

loop_
_atom_type_symbol
_atom_type_description
_atom_type_scat_dispersion_real
_atom_type_scat_dispersion_imag
_atom_type_scat_source
C C 0.0181 0.0091 'International Tables Vol C Tables 4.2.6.8 and 6.1.1.4'
H H 0.0000 0.0000 'International Tables Vol C Tables 4.2.6.8 and 6.1.1.4'
N N 0.0311 0.0180 'International Tables Vol C Tables 4.2.6.8 and 6.1.1.4'
O O 0.0492 0.0322 'International Tables Vol C Tables 4.2.6.8 and 6.1.1.4'

loop_
_geom_angle_atom_site_label_1
_geom_angle_atom_site_label_2
_geom_angle_atom_site_label_3
_geom_angle
O1 C1 N3 126.79(14)
O1 C1 N2 126.94(14)
N3 C1 N2 106.25(12)
O2 C2 N3 127.56(13)
O2 C2 N1 126.59(13)
N3 C2 N1 105.79(12)
C4 C3 N1 115.94(11)
C4 C3 C13 105.55(11)
N1 C3 C13 88.33(10)
C4 C3 H3 115.5(10)
N1 C3 H3 111.6(10)
C13 C3 H3 117.0(10)
C5 C4 C14 119.33(13)
C5 C4 C3 132.96(13)
C14 C4 C3 107.71(12)
C4 C5 C6 118.28(14)
C4 C5 H6 122.9(11)
C6 C5 H6 118.8(11)
C7 C6 C5 122.45(14)
C7 C6 H9 120.7(12)
C5 C6 H9 116.8(12)
C6 C7 C8 120.44(14)
C6 C7 H2 122.0(12)
C8 C7 H2 117.6(12)
C14 C8 C7 116.24(13)
C14 C8 C9 116.20(13)
C7 C8 C9 127.55(14)
C10 C9 C8 120.16(15)
C10 C9 H8 119.5(12)
C8 C9 H8 120.3(12)
C9 C10 C11 122.80(15)
C9 C10 H10 120.4(12)
C11 C10 H10 116.7(12)
C12 C11 C10 118.06(15)
C12 C11 H5 121.7(11)
C10 C11 H5 120.3(11)
C11 C12 C14 119.70(14)
C11 C12 C13 132.48(13)
C14 C12 C13 107.82(12)
C12 C13 N2 115.43(11)
C12 C13 C3 105.25(11)
N2 C13 C3 87.91(10)
C12 C13 H1 115.5(10)
N2 C13 H1 110.7(10)
C3 C13 H1 119.3(10)
C8 C14 C4 123.26(13)
C8 C14 C12 123.05(13)
C4 C14 C12 113.63(12)
N3 C15 H4 109.4(13)
N3 C15 H7 109.5(12)
H4 C15 H7 109.6(17)
N3 C15 H11 107.8(12)
H4 C15 H11 111.6(17)
H7 C15 H11 108.9(17)
C2 N1 N2 107.47(11)
C2 N1 C3 122.58(11)
N2 N1 C3 91.57(10)
C1 N2 N1 107.23(11)
C1 N2 C13 122.09(12)
N1 N2 C13 92.18(10)
C1 N3 C2 111.96(11)
C1 N3 C15 122.99(13)
C2 N3 C15 125.00(13)

loop_
_geom_bond_atom_site_label_1
_geom_bond_atom_site_label_2
_geom_bond_distance
C1 O1 1.2074(19)
C1 N3 1.3800(19)
C1 N2 1.3949(19)
C2 O2 1.2084(18)
C2 N3 1.3870(18)
C2 N1 1.3989(19)
C3 C4 1.5035(19)
C3 N1 1.5253(17)
C3 C13 1.560(2)
C3 H3 0.968(17)
C4 C5 1.370(2)
C4 C14 1.4084(19)
C5 C6 1.420(2)
C5 H6 0.986(19)
C6 C7 1.369(2)
C6 H9 0.95(2)
C7 C8 1.417(2)
C7 H2 0.98(2)
C8 C14 1.4035(19)
C8 C9 1.418(2)
C9 C10 1.375(2)
C9 H8 0.952(19)
C10 C11 1.412(2)
C10 H10 0.97(2)
C11 C12 1.366(2)
C11 H5 0.98(2)
C12 C14 1.4100(18)
C12 C13 1.504(2)
C13 N2 1.5233(17)
C13 H1 0.978(17)
C15 N3 1.4579(18)
C15 H4 0.97(2)
C15 H7 0.97(2)
C15 H11 0.96(2)
N1 N2 1.4602(18)

loop_
_geom_torsion_atom_site_label_1
_geom_torsion_atom_site_label_2
_geom_torsion_atom_site_label_3
_geom_torsion_atom_site_label_4
_geom_torsion
N1 C3 C4 C5 86.14(18)
C13 C3 C4 C5 -178.02(14)
N1 C3 C4 C14 -94.70(14)
C13 C3 C4 C14 1.14(14)
C14 C4 C5 C6 0.54(19)
C3 C4 C5 C6 179.62(14)
C4 C5 C6 C7 -0.5(2)
C5 C6 C7 C8 -0.1(2)
C6 C7 C8 C14 0.60(19)
C6 C7 C8 C9 -178.51(14)
C14 C8 C9 C10 -1.4(2)
C7 C8 C9 C10 177.74(14)
C8 C9 C10 C11 -0.1(2)
C9 C10 C11 C12 1.3(2)
C10 C11 C12 C14 -1.1(2)
C10 C11 C12 C13 179.24(14)
C11 C12 C13 N2 -86.43(19)
C14 C12 C13 N2 93.87(14)
C11 C12 C13 C3 178.54(15)
C14 C12 C13 C3 -1.17(14)
C4 C3 C13 C12 0.02(14)
N1 C3 C13 C12 116.52(10)
C4 C3 C13 N2 -115.80(11)
N1 C3 C13 N2 0.70(9)
C7 C8 C14 C4 -0.53(19)
C9 C8 C14 C4 178.68(12)
C7 C8 C14 C12 -177.59(12)
C9 C8 C14 C12 1.63(19)
C5 C4 C14 C8 -0.04(19)
C3 C4 C14 C8 -179.33(12)
C5 C4 C14 C12 177.27(12)
C3 C4 C14 C12 -2.03(15)
C11 C12 C14 C8 -0.4(2)
C13 C12 C14 C8 179.35(12)
C11 C12 C14 C4 -177.71(12)
C13 C12 C14 C4 2.04(15)
O2 C2 N1 N2 -176.71(13)
N3 C2 N1 N2 5.77(13)
O2 C2 N1 C3 -73.10(19)
N3 C2 N1 C3 109.38(14)
C4 C3 N1 C2 -6.19(19)
C13 C3 N1 C2 -112.69(14)
C4 C3 N1 N2 105.77(13)
C13 C3 N1 N2 -0.73(9)
O1 C1 N2 N1 173.84(14)
N3 C1 N2 N1 -7.55(14)
O1 C1 N2 C13 69.9(2)
N3 C1 N2 C13 -111.53(14)
C2 N1 N2 C1 1.09(14)
C3 N1 N2 C1 -123.89(11)
C2 N1 N2 C13 125.74(11)
C3 N1 N2 C13 0.75(10)
C12 C13 N2 C1 5.31(19)
C3 C13 N2 C1 111.22(13)
C12 C13 N2 N1 -106.64(13)
C3 C13 N2 N1 -0.73(9)
O1 C1 N3 C2 -169.61(14)
N2 C1 N3 C2 11.78(15)
O1 C1 N3 C15 8.0(2)
N2 C1 N3 C15 -170.60(12)
O2 C2 N3 C1 171.47(13)
N1 C2 N3 C1 -11.04(15)
O2 C2 N3 C15 -6.1(2)
N1 C2 N3 C15 171.39(13)
